data_1561115
loop_
_publ_author_name
'Huang, Guo-Zhen'
'Zou, Xin'
'Zhu, Zhi-Biao'
'Deng, Zhao-Peng'
'Huo, Li-Hua'
'Gao, Shan'

_publ_section_title
;
 Syntheses and characterizations of secondary Pb--O bonding supported
 Pb(II)-sulfonate complexes
;
_journal_name_full 'Journal of Solid State Chemistry'
_journal_page_first 214
_journal_page_last 223
_journal_paper_doi 10.1016/j.jssc.2018.03.025
_journal_volume 262
_journal_year 2018
_chemical_formula_moiety 'C7 H8 O9 Pb S, C3 H7 N O, H2 O'
_chemical_formula_sum 'C10 H17 N O11 Pb S'
_chemical_formula_weight 566.50
_space_group_IT_number 2
_space_group_name_Hall '-P 1'
_space_group_name_H-M_alt 'P -1'
_symmetry_cell_setting triclinic
_symmetry_space_group_name_Hall '-P 1'
_symmetry_space_group_name_H-M 'P -1'
_atom_sites_solution_hydrogens geom
_atom_sites_solution_primary direct
_atom_sites_solution_secondary difmap
_cell_angle_alpha 98.376(4)
_cell_angle_beta 100.877(4)
_cell_angle_gamma 106.094(4)
_cell_formula_units_Z 2
_cell_length_a 8.4170(4)
_cell_length_b 8.6990(4)
_cell_length_c 12.2865(7)
_cell_measurement_reflns_used 2875
_cell_measurement_temperature 295(2)
_cell_measurement_theta_max 28.88
_cell_measurement_theta_min 3.31
_cell_volume 829.93(8)
_computing_cell_refinement
;
CrysAlis Pro (Agilent, 2013)
;
_computing_data_collection
;
CrysAlis Pro (Agilent, 2013)
;
_computing_data_reduction
;
CrysAlis Pro (Agilent, 2013)
;
_computing_molecular_graphics '(K. Brandenburg, Diamond 3.1, 2009)'
_computing_publication_material '(K. Brandenburg, Diamond 3.1, 2009)'
_computing_structure_refinement 'SHELXL-97 (Sheldrick, 1997)'
_computing_structure_solution 'SHELXS-97 (Sheldrick, 1990)'
_diffrn_ambient_temperature 295(2)
_diffrn_detector_area_resol_mean 16.1954
_diffrn_measured_fraction_theta_full 0.998
_diffrn_measured_fraction_theta_max 0.998
_diffrn_measurement_device_type 'Xcalibur, Eos'
_diffrn_measurement_method '\w scans'
_diffrn_radiation_monochromator graphite
_diffrn_radiation_source 'Enhance (Mo) X-ray Source'
_diffrn_radiation_type MoK\a
_diffrn_radiation_wavelength 0.71073
_diffrn_reflns_av_R_equivalents 0.0448
_diffrn_reflns_av_sigmaI/netI 0.0516
_diffrn_reflns_limit_h_max 9
_diffrn_reflns_limit_h_min -10
_diffrn_reflns_limit_k_max 10
_diffrn_reflns_limit_k_min -10
_diffrn_reflns_limit_l_max 10
_diffrn_reflns_limit_l_min -14
_diffrn_reflns_number 5136
_diffrn_reflns_theta_full 25.00
_diffrn_reflns_theta_max 25.00
_diffrn_reflns_theta_min 3.32
_exptl_absorpt_coefficient_mu 10.347
_exptl_absorpt_correction_T_max 0.3699
_exptl_absorpt_correction_T_min 0.2199
_exptl_absorpt_correction_type multi-scan
_exptl_absorpt_process_details
; 
CrysAlis Pro (Agilent, 2013)
Empirical absorption correction using spherical harmonics,
 implemented in SCALE3 ABSPACK scaling algorithm. 
;
_exptl_crystal_colour colorless
_exptl_crystal_density_diffrn 2.267
_exptl_crystal_density_method 'not measured'
_exptl_crystal_description prism
_exptl_crystal_F_000 540
_exptl_crystal_size_max 0.21
_exptl_crystal_size_mid 0.16
_exptl_crystal_size_min 0.12
_refine_diff_density_max 1.827
_refine_diff_density_min -1.333
_refine_diff_density_rms 0.165
_refine_ls_extinction_coef 0.0032(6)
_refine_ls_extinction_expression Fc^*^=kFc[1+0.001xFc^2^\l^3^/sin(2\q)]^-1/4^
_refine_ls_extinction_method SHELXL
_refine_ls_goodness_of_fit_ref 1.053
_refine_ls_hydrogen_treatment mixed
_refine_ls_matrix_type full
_refine_ls_number_parameters 232
_refine_ls_number_reflns 2913
_refine_ls_number_restraints 5
_refine_ls_restrained_S_all 1.052
_refine_ls_R_factor_all 0.0347
_refine_ls_R_factor_gt 0.0315
_refine_ls_shift/su_max 0.001
_refine_ls_shift/su_mean 0.000
_refine_ls_structure_factor_coef Fsqd
_refine_ls_weighting_details 'calc w=1/[\s^2^(Fo^2^)+(0.0402P)^2^+0.0000P] where P=(Fo^2^+2Fc^2^)/3'
_refine_ls_weighting_scheme calc
_refine_ls_wR_factor_gt 0.0742
_refine_ls_wR_factor_ref 0.0762
_reflns_number_gt 2733
_reflns_number_total 2913
_reflns_threshold_expression >2sigma(I)
_cod_data_source_file JSSC-2018-262-214.cif
_cod_data_source_block complex6
_cod_original_cell_volume 829.93(7)
_cod_database_code 1561115

loop_
_symmetry_equiv_pos_as_xyz
'x, y, z'
'-x, -y, -z'

loop_
_atom_site_label
_atom_site_type_symbol
_atom_site_fract_x
_atom_site_fract_y
_atom_site_fract_z
_atom_site_U_iso_or_equiv
_atom_site_adp_type
_atom_site_occupancy
_atom_site_symmetry_multiplicity
_atom_site_calc_flag
_atom_site_refinement_flags
_atom_site_disorder_assembly
_atom_site_disorder_group
Pb1 Pb 0.70416(3) 0.87472(3) 0.51208(2) 0.02379(13) Uani 1 1 d . . .
S1 S 0.9125(2) 0.76329(19) 0.27469(15) 0.0272(4) Uani 1 1 d . . .
O1 O 0.9433(6) 0.8837(5) 0.3787(4) 0.0318(11) Uani 1 1 d . . .
O1W O 0.5274(7) 0.8088(7) 0.3180(4) 0.0395(12) Uani 1 1 d D . .
H1W1 H 0.595(8) 0.797(10) 0.277(5) 0.059 Uiso 1 1 d D . .
H1W2 H 0.467(9) 0.864(9) 0.291(6) 0.059 Uiso 1 1 d D . .
O2 O 1.0477(7) 0.8016(6) 0.2159(5) 0.0451(14) Uani 1 1 d . . .
O2W O 0.6444(7) 0.9751(7) 0.7224(5) 0.0490(14) Uani 1 1 d . . .
H2W2 H 0.6092 0.9294 0.7737 0.074 Uiso 1 1 d R . .
H2W1 H 0.7431 1.0434 0.7513 0.074 Uiso 1 1 d R . .
O3 O 0.7460(6) 0.7325(6) 0.2011(4) 0.0388(12) Uani 1 1 d . . .
O3W O 0.6442(7) 0.5603(7) 0.8033(5) 0.0584(16) Uani 1 1 d . . .
H3W2 H 0.6174 0.6414 0.8327 0.088 Uiso 1 1 d R . .
H3W1 H 0.5652 0.5067 0.7452 0.088 Uiso 1 1 d R . .
O4 O 0.6784(5) 0.5810(5) 0.3956(4) 0.0252(10) Uani 1 1 d D . .
H4O H 0.603(7) 0.510(7) 0.415(6) 0.038 Uiso 1 1 d D . .
O5 O 0.5433(5) 0.3414(5) 0.4715(4) 0.0329(11) Uani 1 1 d . . .
O6 O 0.6522(6) 0.1416(6) 0.4873(5) 0.0361(12) Uani 1 1 d . . .
O7 O 1.1648(6) 0.2921(6) 0.3234(5) 0.0343(11) Uani 1 1 d D . .
H7O H 1.225(9) 0.339(9) 0.282(6) 0.051 Uiso 1 1 d D . .
O8 O 0.4945(9) 0.8053(11) 0.8640(7) 0.090(2) Uani 1 1 d . . .
N1 N 0.2649(11) 0.7935(13) 0.9380(7) 0.076(3) Uani 1 1 d . . .
C1 C 0.9167(8) 0.5792(7) 0.3191(5) 0.0215(13) Uani 1 1 d . . .
C2 C 0.7947(7) 0.5057(7) 0.3744(5) 0.0175(12) Uani 1 1 d . . .
C3 C 0.7925(7) 0.3592(7) 0.4061(5) 0.0194(13) Uani 1 1 d . . .
C4 C 0.9179(7) 0.2908(7) 0.3868(5) 0.0234(14) Uani 1 1 d . . .
H4A H 0.9176 0.1929 0.4089 0.028 Uiso 1 1 calc R . .
C5 C 1.0429(8) 0.3642(8) 0.3358(6) 0.0261(14) Uani 1 1 d . . .
C6 C 1.0404(8) 0.5099(8) 0.3003(5) 0.0236(14) Uani 1 1 d . . .
H6A H 1.1222 0.5597 0.2641 0.028 Uiso 1 1 calc R . .
C7 C 0.6567(7) 0.2751(7) 0.4602(5) 0.0220(13) Uani 1 1 d . . .
C8 C 0.278(2) 0.6736(19) 0.9973(12) 0.152(8) Uani 1 1 d . . .
H8A H 0.3555 0.6216 0.9721 0.227 Uiso 1 1 calc R . .
H8B H 0.1682 0.5938 0.9845 0.227 Uiso 1 1 calc R . .
H8C H 0.3204 0.7216 1.0768 0.227 Uiso 1 1 calc R . .
C9 C 0.1267(18) 0.854(2) 0.9517(11) 0.141(7) Uani 1 1 d . . .
H9A H 0.1301 0.9434 0.9138 0.211 Uiso 1 1 calc R . .
H9B H 0.1364 0.8909 1.0309 0.211 Uiso 1 1 calc R . .
H9C H 0.0207 0.7680 0.9195 0.211 Uiso 1 1 calc R . .
C10 C 0.3738(16) 0.8563(14) 0.8793(9) 0.081(3) Uani 1 1 d . . .
H10A H 0.3598 0.9437 0.8473 0.097 Uiso 1 1 calc R . .

loop_
_atom_site_aniso_label
_atom_site_aniso_U_11
_atom_site_aniso_U_22
_atom_site_aniso_U_33
_atom_site_aniso_U_23
_atom_site_aniso_U_13
_atom_site_aniso_U_12
Pb1 0.02256(17) 0.01996(17) 0.0366(2) 0.01524(11) 0.01358(11) 0.00977(10)
S1 0.0342(9) 0.0256(8) 0.0362(10) 0.0202(7) 0.0210(7) 0.0165(7)
O1 0.036(3) 0.022(2) 0.040(3) 0.007(2) 0.013(2) 0.0105(19)
O1W 0.040(3) 0.049(3) 0.042(3) 0.017(3) 0.011(2) 0.029(2)
O2 0.055(3) 0.048(3) 0.062(4) 0.038(3) 0.046(3) 0.027(3)
O2W 0.046(3) 0.064(4) 0.043(3) 0.009(3) 0.006(2) 0.030(3)
O3 0.046(3) 0.056(3) 0.030(3) 0.024(2) 0.013(2) 0.029(2)
O3W 0.052(3) 0.057(4) 0.066(4) 0.021(3) 0.017(3) 0.010(3)
O4 0.028(2) 0.018(2) 0.045(3) 0.021(2) 0.024(2) 0.0144(18)
O5 0.027(2) 0.022(2) 0.062(3) 0.022(2) 0.025(2) 0.0123(19)
O6 0.038(3) 0.025(3) 0.059(3) 0.025(2) 0.025(2) 0.013(2)
O7 0.033(3) 0.036(3) 0.056(3) 0.024(2) 0.030(2) 0.025(2)
O8 0.060(4) 0.125(7) 0.091(6) 0.028(5) 0.031(4) 0.028(4)
N1 0.073(6) 0.106(8) 0.034(4) 0.006(5) 0.010(4) 0.013(5)
C1 0.024(3) 0.020(3) 0.026(3) 0.013(3) 0.009(3) 0.011(2)
C2 0.020(3) 0.020(3) 0.019(3) 0.007(2) 0.008(2) 0.011(2)
C3 0.016(3) 0.017(3) 0.028(3) 0.008(3) 0.005(2) 0.008(2)
C4 0.026(3) 0.020(3) 0.030(4) 0.010(3) 0.011(3) 0.012(2)
C5 0.028(3) 0.027(3) 0.033(4) 0.012(3) 0.009(3) 0.019(3)
C6 0.030(3) 0.027(3) 0.024(3) 0.014(3) 0.016(3) 0.014(3)
C7 0.022(3) 0.014(3) 0.032(4) 0.008(3) 0.008(3) 0.007(2)
C8 0.25(2) 0.092(10) 0.079(11) 0.031(9) 0.049(12) -0.006(12)
C9 0.107(11) 0.24(2) 0.063(9) -0.008(11) 0.010(8) 0.063(12)
C10 0.099(9) 0.080(8) 0.057(7) 0.025(6) 0.019(6) 0.011(7)

loop_
_atom_type_symbol
_atom_type_description
_atom_type_scat_dispersion_real
_atom_type_scat_dispersion_imag
_atom_type_scat_source
C C 0.0033 0.0016 'International Tables Vol C Tables 4.2.6.8 and 6.1.1.4'
H H 0.0000 0.0000 'International Tables Vol C Tables 4.2.6.8 and 6.1.1.4'
O O 0.0106 0.0060 'International Tables Vol C Tables 4.2.6.8 and 6.1.1.4'
S S 0.1246 0.1234 'International Tables Vol C Tables 4.2.6.8 and 6.1.1.4'
Pb Pb -3.3944 10.1111 'International Tables Vol C Tables 4.2.6.8 and 6.1.1.4'
N N 0.0061 0.0033 'International Tables Vol C Tables 4.2.6.8 and 6.1.1.4'

loop_
_geom_angle_atom_site_label_1
_geom_angle_atom_site_label_2
_geom_angle_atom_site_label_3
_geom_angle
_geom_angle_site_symmetry_1
_geom_angle_site_symmetry_3
O5 Pb1 O1W 79.73(18) 2_666 .
O5 Pb1 O6 115.39(14) 2_666 1_565
O1W Pb1 O6 76.65(18) . 1_565
O5 Pb1 O4 67.50(14) 2_666 .
O1W Pb1 O4 66.55(16) . .
O6 Pb1 O4 142.12(16) 1_565 .
O3 S1 O2 112.4(3) . .
O3 S1 O1 112.3(3) . .
O2 S1 O1 112.9(3) . .
O3 S1 C1 107.5(3) . .
O2 S1 C1 105.7(3) . .
O1 S1 C1 105.4(3) . .
Pb1 O1W H1W1 104(5) . .
Pb1 O1W H1W2 126(6) . .
H1W1 O1W H1W2 110.0(18) . .
H2W2 O2W H2W1 108.7 . .
H3W2 O3W H3W1 108.0 . .
C2 O4 Pb1 133.6(3) . .
C2 O4 H4O 105(5) . .
Pb1 O4 H4O 107(5) . .
C7 O5 Pb1 106.5(4) . 2_666
C7 O6 Pb1 164.4(4) . 1_545
C5 O7 H7O 110(6) . .
C10 N1 C8 124.3(13) . .
C10 N1 C9 122.1(13) . .
C8 N1 C9 113.5(12) . .
C6 C1 C2 120.2(6) . .
C6 C1 S1 120.3(5) . .
C2 C1 S1 119.5(5) . .
O4 C2 C3 121.1(5) . .
O4 C2 C1 118.6(5) . .
C3 C2 C1 120.3(5) . .
C2 C3 C4 118.9(5) . .
C2 C3 C7 120.7(5) . .
C4 C3 C7 120.5(5) . .
C5 C4 C3 121.7(6) . .
C5 C4 H4A 119.1 . .
C3 C4 H4A 119.1 . .
O7 C5 C4 118.1(6) . .
O7 C5 C6 123.0(6) . .
C4 C5 C6 118.9(6) . .
C1 C6 C5 119.9(6) . .
C1 C6 H6A 120.0 . .
C5 C6 H6A 120.0 . .
O6 C7 O5 121.9(5) . .
O6 C7 C3 121.0(5) . .
O5 C7 C3 117.0(5) . .
N1 C8 H8A 109.5 . .
N1 C8 H8B 109.5 . .
H8A C8 H8B 109.5 . .
N1 C8 H8C 109.5 . .
H8A C8 H8C 109.5 . .
H8B C8 H8C 109.5 . .
N1 C9 H9A 109.5 . .
N1 C9 H9B 109.5 . .
H9A C9 H9B 109.5 . .
N1 C9 H9C 109.5 . .
H9A C9 H9C 109.5 . .
H9B C9 H9C 109.5 . .
O8 C10 N1 123.9(12) . .
O8 C10 H10A 118.0 . .
N1 C10 H10A 118.0 . .

loop_
_geom_bond_atom_site_label_1
_geom_bond_atom_site_label_2
_geom_bond_distance
_geom_bond_site_symmetry_2
Pb1 O5 2.452(4) 2_666
Pb1 O1W 2.453(5) .
Pb1 O6 2.528(4) 1_565
Pb1 O4 2.671(4) .
S1 O3 1.448(5) .
S1 O2 1.448(5) .
S1 O1 1.460(5) .
S1 C1 1.773(6) .
O1W H1W1 0.85(7) .
O1W H1W2 0.85(7) .
O2W H2W2 0.8500 .
O2W H2W1 0.8500 .
O3W H3W2 0.8500 .
O3W H3W1 0.8500 .
O4 C2 1.363(7) .
O4 H4O 0.85(7) .
O5 C7 1.263(7) .
O5 Pb1 2.452(4) 2_666
O6 C7 1.246(7) .
O6 Pb1 2.528(4) 1_545
O7 C5 1.362(7) .
O7 H7O 0.85(7) .
O8 C10 1.250(14) .
N1 C10 1.322(13) .
N1 C8 1.374(16) .
N1 C9 1.430(16) .
C1 C6 1.378(9) .
C1 C2 1.397(8) .
C2 C3 1.382(8) .
C3 C4 1.388(8) .
C3 C7 1.499(8) .
C4 C5 1.379(9) .
C4 H4A 0.9300 .
C5 C6 1.403(9) .
C6 H6A 0.9300 .
C8 H8A 0.9600 .
C8 H8B 0.9600 .
C8 H8C 0.9600 .
C9 H9A 0.9600 .
C9 H9B 0.9600 .
C9 H9C 0.9600 .
C10 H10A 0.9300 .

loop_
_geom_hbond_atom_site_label_D
_geom_hbond_atom_site_label_H
_geom_hbond_atom_site_label_A
_geom_hbond_distance_DH
_geom_hbond_distance_HA
_geom_hbond_distance_DA
_geom_hbond_angle_DHA
_geom_hbond_site_symmetry_A
O1W H1W1 O3 0.85(7) 1.865(18) 2.699(7) 168(7) .
O1W H1W2 O2W 0.85(7) 1.90(3) 2.717(7) 162(8) 2_676
O2W H2W2 O8 0.85 1.87 2.711(10) 168.8 .
O2W H2W1 O2 0.85 1.83 2.665(8) 168.2 2_776
O3W H3W2 O8 0.85 2.01 2.839(11) 163.4 .
O3W H3W1 O4 0.85 2.28 3.103(8) 163.9 2_666
O3W H3W1 O1W 0.85 2.59 3.137(8) 123.2 2_666
O4 H4O O5 0.85(7) 1.70(4) 2.482(6) 150(7) .
O7 H7O O3W 0.85(7) 1.801(13) 2.653(7) 179(9) 2_766

loop_
_geom_torsion_atom_site_label_1
_geom_torsion_atom_site_label_2
_geom_torsion_atom_site_label_3
_geom_torsion_atom_site_label_4
_geom_torsion
_geom_torsion_site_symmetry_1
_geom_torsion_site_symmetry_2
_geom_torsion_site_symmetry_3
_geom_torsion_site_symmetry_4
O5 Pb1 O4 C2 -143.6(5) 2_666 . . .
O1W Pb1 O4 C2 128.2(5) . . . .
O6 Pb1 O4 C2 113.5(5) 1_565 . . .
O3 S1 C1 C6 123.8(5) . . . .
O2 S1 C1 C6 3.6(6) . . . .
O1 S1 C1 C6 -116.2(5) . . . .
O3 S1 C1 C2 -56.8(6) . . . .
O2 S1 C1 C2 -177.0(5) . . . .
O1 S1 C1 C2 63.2(6) . . . .
Pb1 O4 C2 C3 121.2(5) . . . .
Pb1 O4 C2 C1 -59.1(7) . . . .
C6 C1 C2 O4 177.4(5) . . . .
S1 C1 C2 O4 -1.9(8) . . . .
C6 C1 C2 C3 -2.9(9) . . . .
S1 C1 C2 C3 177.8(5) . . . .
O4 C2 C3 C4 -177.4(5) . . . .
C1 C2 C3 C4 2.9(9) . . . .
O4 C2 C3 C7 2.8(9) . . . .
C1 C2 C3 C7 -176.9(6) . . . .
C2 C3 C4 C5 -0.8(10) . . . .
C7 C3 C4 C5 179.0(6) . . . .
C3 C4 C5 O7 177.8(6) . . . .
C3 C4 C5 C6 -1.4(10) . . . .
C2 C1 C6 C5 0.6(10) . . . .
S1 C1 C6 C5 180.0(5) . . . .
O7 C5 C6 C1 -177.7(6) . . . .
C4 C5 C6 C1 1.5(10) . . . .
Pb1 O6 C7 O5 166.6(13) 1_545 . . .
Pb1 O6 C7 C3 -10(2) 1_545 . . .
Pb1 O5 C7 O6 -18.8(8) 2_666 . . .
Pb1 O5 C7 C3 157.7(4) 2_666 . . .
C2 C3 C7 O6 178.8(6) . . . .
C4 C3 C7 O6 -1.0(9) . . . .
C2 C3 C7 O5 2.2(9) . . . .
C4 C3 C7 O5 -177.6(6) . . . .
C8 N1 C10 O8 5.5(19) . . . .
C9 N1 C10 O8 -178.9(11) . . . .
